data_7118411
loop_
_publ_author_name
'Hai-Yang Li'
'Hong Xu'
'Shuang-Quan Zang'
'Thomas C. W. Mak'

_publ_section_title
;
 A viologen-functionalized chiral Eu-MOF as a platform for multifunctional
 switchable material
;
_journal_name_full Chem.Commun.
_journal_page_first 525
_journal_paper_doi 10.1039/C5CC08168H
_journal_volume 52
_journal_year 2016
_chemical_absolute_configuration ad
_chemical_formula_moiety 'C19 H16 Eu N2 O6, N O3, H2 O'
_chemical_formula_sum 'C19 H18 Eu N3 O10'
_chemical_formula_weight 600.33
_chemical_name_systematic
; 
 ? 
;
_space_group_IT_number 4
_symmetry_cell_setting monoclinic
_symmetry_space_group_name_Hall 'P 2yb'
_symmetry_space_group_name_H-M 'P 1 21 1'
_atom_sites_solution_hydrogens geom
_atom_sites_solution_primary direct
_atom_sites_solution_secondary difmap
_audit_creation_method SHELXL-97
_audit_update_record
;
2015-07-29 deposited with the CCDC.
2015-10-29 downloaded from the CCDC.
;
_cell_angle_alpha 90.00
_cell_angle_beta 107.90
_cell_angle_gamma 90.00
_cell_formula_units_Z 2
_cell_length_a 9.7675(9)
_cell_length_b 7.1607(6)
_cell_length_c 15.8901(19)
_cell_measurement_reflns_used 2929
_cell_measurement_temperature 150(2)
_cell_measurement_theta_max 28.7460
_cell_measurement_theta_min 3.5790
_cell_volume 1057.59(18)
_computing_cell_refinement 'Bruker FRAMBO'
_computing_data_collection 'Bruker FRAMBO'
_computing_data_reduction 'Bruker SAINT'
_computing_molecular_graphics 'Bruker SHELXTL'
_computing_publication_material 'Bruker SHELXTL'
_computing_structure_refinement 'SHELXL-97 (Sheldrick, 1997)'
_computing_structure_solution 'SHELXS-97 (Sheldrick, 1990)'
_diffrn_ambient_temperature 150(2)
_diffrn_measured_fraction_theta_full 0.987
_diffrn_measured_fraction_theta_max 0.987
_diffrn_measurement_device_type 'multiwire proportional'
_diffrn_measurement_method 'phi and omega scans'
_diffrn_radiation_monochromator graphite
_diffrn_radiation_source 'fine-focus sealed tube'
_diffrn_radiation_type MoK\a
_diffrn_radiation_wavelength 0.71073
_diffrn_reflns_av_R_equivalents 0.0362
_diffrn_reflns_av_sigmaI/netI 0.1049
_diffrn_reflns_limit_h_max 12
_diffrn_reflns_limit_h_min -12
_diffrn_reflns_limit_k_max 8
_diffrn_reflns_limit_k_min -8
_diffrn_reflns_limit_l_max 19
_diffrn_reflns_limit_l_min -15
_diffrn_reflns_number 4721
_diffrn_reflns_theta_full 26.36
_diffrn_reflns_theta_max 26.36
_diffrn_reflns_theta_min 2.90
_exptl_absorpt_coefficient_mu 3.028
_exptl_absorpt_correction_T_max 0.580
_exptl_absorpt_correction_T_min 0.551
_exptl_absorpt_correction_type multi-scan
_exptl_absorpt_process_details sadabs
_exptl_crystal_colour light-yellow
_exptl_crystal_density_diffrn 1.885
_exptl_crystal_density_method 'not measured'
_exptl_crystal_description needle
_exptl_crystal_F_000 592
_exptl_crystal_size_max 0.20
_exptl_crystal_size_mid 0.18
_exptl_crystal_size_min 0.18
_refine_diff_density_max 1.519
_refine_diff_density_min -1.256
_refine_diff_density_rms 0.165
_refine_ls_abs_structure_details 'Flack H D (1983), Acta Cryst. A39, 876-881'
_refine_ls_abs_structure_Flack 0.04(3)
_refine_ls_extinction_method none
_refine_ls_goodness_of_fit_ref 1.009
_refine_ls_hydrogen_treatment constr
_refine_ls_matrix_type full
_refine_ls_number_parameters 298
_refine_ls_number_reflns 3269
_refine_ls_number_restraints 476
_refine_ls_restrained_S_all 0.982
_refine_ls_R_factor_all 0.0489
_refine_ls_R_factor_gt 0.0416
_refine_ls_shift/su_max 0.000
_refine_ls_shift/su_mean 0.000
_refine_ls_structure_factor_coef Fsqd
_refine_ls_weighting_details 'calc w=1/[\s^2^(Fo^2^)+(0.0369P)^2^+0.0000P] where P=(Fo^2^+2Fc^2^)/3'
_refine_ls_weighting_scheme calc
_refine_ls_wR_factor_gt 0.1043
_refine_ls_wR_factor_ref 0.1102
_reflns_number_gt 2757
_reflns_number_total 4308
_reflns_threshold_expression >2sigma(I)
_cod_data_source_file c5cc08168h2.cif
_cod_data_source_block Eu-MOF
_cod_original_sg_symbol_H-M 'P 21'
_cod_database_code 7118411

loop_
_symmetry_equiv_pos_as_xyz
'x, y, z'
'-x, y+1/2, -z'

loop_
_atom_site_label
_atom_site_type_symbol
_atom_site_fract_x
_atom_site_fract_y
_atom_site_fract_z
_atom_site_U_iso_or_equiv
_atom_site_adp_type
_atom_site_occupancy
_atom_site_symmetry_multiplicity
_atom_site_calc_flag
_atom_site_refinement_flags
_atom_site_disorder_assembly
_atom_site_disorder_group
Eu1 Eu -0.01740(4) 0.79195(17) 0.96307(3) 0.01731(15) Uani 1 1 d U . .
O1 O 0.2029(7) 0.7449(10) 0.9232(5) 0.0232(16) Uani 1 1 d U . .
O2 O 0.0993(8) 0.4739(11) 0.9302(6) 0.0275(17) Uani 1 1 d U . .
O3 O 0.7142(6) 0.7554(10) 0.9245(4) 0.0187(17) Uani 1 1 d U . .
O4 O 0.8312(7) 0.4882(10) 0.9379(5) 0.0260(18) Uani 1 1 d U . .
N1 N 0.4483(10) -0.0001(13) 0.7358(7) 0.0252(18) Uani 1 1 d U . .
N2 N 0.5638(14) 0.0229(16) 0.3159(8) 0.043(2) Uani 1 1 d U . .
C8 C 0.7148(10) 0.5809(15) 0.9259(7) 0.0169(18) Uani 1 1 d U . .
C1 C 0.2056(11) 0.5685(15) 0.9206(8) 0.0211(18) Uani 1 1 d U . .
C7 C 0.4597(9) 0.5642(14) 0.9216(7) 0.0147(19) Uani 1 1 d U . .
H7 H 0.4667 0.6899 0.9415 0.018 Uiso 1 1 calc R . .
C5 C 0.5665(8) 0.287(3) 0.8786(5) 0.0163(15) Uani 1 1 d U . .
H5 H 0.6478 0.2239 0.8712 0.020 Uiso 1 1 calc R . .
C9 C 0.4214(12) 0.0020(15) 0.8236(7) 0.0210(19) Uani 1 1 d U . .
H9A H 0.4920 -0.0797 0.8655 0.025 Uiso 1 1 calc R . .
H9B H 0.3238 -0.0468 0.8169 0.025 Uiso 1 1 calc R . .
C13 C 0.6021(12) -0.0492(16) 0.6458(8) 0.026(2) Uani 1 1 d U . .
H13 H 0.6930 -0.0870 0.6418 0.031 Uiso 1 1 calc R . .
C12 C 0.4975(13) 0.0096(17) 0.5708(9) 0.029(2) Uani 1 1 d U . .
C18 C 0.6702(17) 0.057(2) 0.3880(11) 0.042(3) Uani 1 1 d U . .
H18 H 0.7628 0.0839 0.3833 0.051 Uiso 1 1 calc R . .
C2 C 0.3285(10) 0.4665(14) 0.9040(7) 0.0168(18) Uani 1 1 d U . .
C14 C 0.5775(12) -0.0544(17) 0.7276(8) 0.028(2) Uani 1 1 d U . .
H14 H 0.6515 -0.0962 0.7783 0.034 Uiso 1 1 calc R . .
C6 C 0.5777(10) 0.4754(14) 0.9097(7) 0.0150(18) Uani 1 1 d U . .
C15 C 0.5211(14) 0.0168(18) 0.4838(9) 0.030(2) Uani 1 1 d U . .
C3 C 0.3170(8) 0.284(3) 0.8730(5) 0.0157(16) Uani 1 1 d U . .
H3 H 0.2284 0.2183 0.8614 0.019 Uiso 1 1 calc R . .
C4 C 0.4343(10) 0.1975(13) 0.8594(7) 0.0163(18) Uani 1 1 d U . .
C17 C 0.4355(16) -0.0126(19) 0.3254(10) 0.043(3) Uani 1 1 d U . .
H17 H 0.3572 -0.0307 0.2731 0.052 Uiso 1 1 calc R . .
O1W O -0.0983(8) 0.7376(12) 0.8006(5) 0.043(2) Uani 1 1 d U . .
H1WB H -0.1058 0.6209 0.7904 0.051 Uiso 1 1 d R . .
H1WA H -0.0369 0.7836 0.7784 0.051 Uiso 1 1 d R . .
O5 O -0.0594(9) 1.0993(11) 0.9133(6) 0.035(2) Uani 1 1 d U . .
H5A H -0.1002 1.1385 0.8537 0.043 Uiso 1 1 calc R . .
C19 C 0.6504(14) 0.0543(19) 0.4736(10) 0.038(2) Uani 1 1 d U . .
H19 H 0.7301 0.0794 0.5243 0.045 Uiso 1 1 calc R . .
C11 C 0.3601(14) 0.0609(18) 0.5816(10) 0.029(2) Uani 1 1 d U . .
H11 H 0.2837 0.0986 0.5313 0.035 Uiso 1 1 calc R . .
O7 O 0.8789(13) 0.274(3) 0.7503(9) 0.126(4) Uani 1 1 d DU . .
C16 C 0.4075(14) -0.0252(18) 0.4041(9) 0.036(2) Uani 1 1 d U . .
H16 H 0.3149 -0.0609 0.4061 0.043 Uiso 1 1 calc R . .
N3 N 0.955(3) 0.230(2) 0.7032(16) 0.190(6) Uani 1 1 d DU . .
O8 O 0.998(2) 0.066(2) 0.7019(14) 0.184(7) Uani 1 1 d DU . .
O9 O 0.986(2) 0.343(2) 0.6519(13) 0.214(7) Uani 1 1 d DU . .
C10 C 0.3377(14) 0.0560(17) 0.6639(9) 0.028(2) Uani 1 1 d U . .
H10 H 0.2475 0.0908 0.6701 0.033 Uiso 1 1 calc R . .
O2W O 0.979(2) 0.691(3) 0.5168(16) 0.213(11) Uani 1 1 d U . .
H2WA H 0.9439 0.7010 0.5594 0.256 Uiso 1 1 d RD . .
H2WB H 0.9870 0.7995 0.4971 0.256 Uiso 1 1 d RD . .

loop_
_atom_site_aniso_label
_atom_site_aniso_U_11
_atom_site_aniso_U_22
_atom_site_aniso_U_33
_atom_site_aniso_U_23
_atom_site_aniso_U_13
_atom_site_aniso_U_12
Eu1 0.0109(2) 0.0104(2) 0.0317(3) 0.0007(4) 0.00811(17) -0.0003(4)
O1 0.017(3) 0.028(4) 0.029(4) -0.002(3) 0.012(2) -0.001(3)
O2 0.017(3) 0.025(3) 0.044(4) 0.009(4) 0.014(3) 0.004(3)
O3 0.015(3) 0.020(4) 0.023(3) 0.001(3) 0.006(2) -0.003(3)
O4 0.014(3) 0.020(3) 0.045(4) 0.015(4) 0.010(3) 0.005(3)
N1 0.026(4) 0.025(4) 0.026(4) 0.000(4) 0.010(3) 0.003(3)
N2 0.056(5) 0.042(5) 0.036(4) 0.000(4) 0.021(4) 0.009(4)
C8 0.014(3) 0.017(3) 0.023(4) -0.001(4) 0.009(3) 0.004(3)
C1 0.016(3) 0.024(3) 0.025(4) 0.002(4) 0.009(3) 0.000(3)
C7 0.013(3) 0.015(4) 0.014(4) 0.000(4) 0.002(3) 0.002(3)
C5 0.016(3) 0.018(3) 0.017(4) 0.003(5) 0.009(3) -0.002(4)
C9 0.023(4) 0.020(4) 0.023(4) 0.004(4) 0.012(3) 0.003(4)
C13 0.027(4) 0.025(4) 0.028(4) 0.000(4) 0.012(3) 0.010(4)
C12 0.030(4) 0.027(4) 0.031(4) -0.005(4) 0.010(3) 0.003(4)
C18 0.050(5) 0.044(5) 0.039(5) 0.009(5) 0.023(4) 0.001(5)
C2 0.015(3) 0.018(4) 0.018(4) 0.004(4) 0.005(3) 0.001(3)
C14 0.026(4) 0.026(4) 0.031(4) 0.005(4) 0.009(4) 0.009(4)
C6 0.015(3) 0.014(3) 0.016(4) 0.002(3) 0.004(3) 0.002(3)
C15 0.032(4) 0.030(5) 0.033(4) -0.001(4) 0.016(3) 0.006(4)
C3 0.011(3) 0.017(3) 0.019(4) 0.005(5) 0.005(3) -0.002(4)
C4 0.018(3) 0.017(4) 0.016(4) 0.005(3) 0.008(3) -0.002(3)
C17 0.053(5) 0.040(5) 0.038(5) -0.002(5) 0.017(4) 0.001(5)
O1W 0.034(4) 0.061(6) 0.031(4) 0.002(4) 0.009(3) 0.004(4)
O5 0.053(5) 0.018(3) 0.040(5) 0.007(4) 0.021(4) 0.002(3)
C19 0.041(4) 0.039(5) 0.039(5) 0.001(5) 0.022(4) -0.002(4)
C11 0.031(4) 0.029(5) 0.027(4) 0.002(5) 0.010(4) 0.003(4)
O7 0.107(7) 0.114(8) 0.134(8) 0.015(8) 0.001(5) -0.002(7)
C16 0.042(4) 0.033(5) 0.034(4) 0.001(5) 0.013(4) 0.006(4)
N3 0.196(9) 0.185(9) 0.186(9) 0.013(7) 0.054(6) -0.005(7)
O8 0.185(10) 0.186(9) 0.188(10) 0.017(8) 0.066(8) 0.009(7)
O9 0.226(10) 0.209(10) 0.206(10) 0.032(8) 0.065(7) -0.032(8)
C10 0.029(4) 0.025(5) 0.029(4) -0.001(4) 0.009(4) 0.003(4)
O2W 0.181(12) 0.228(14) 0.220(13) 0.010(9) 0.045(9) -0.005(8)

loop_
_atom_type_symbol
_atom_type_description
_atom_type_scat_dispersion_real
_atom_type_scat_dispersion_imag
_atom_type_scat_source
C C 0.0033 0.0016 'International Tables Vol C Tables 4.2.6.8 and 6.1.1.4'
H H 0.0000 0.0000 'International Tables Vol C Tables 4.2.6.8 and 6.1.1.4'
Eu Eu -0.1578 3.6682 'International Tables Vol C Tables 4.2.6.8 and 6.1.1.4'
N N 0.0061 0.0033 'International Tables Vol C Tables 4.2.6.8 and 6.1.1.4'
O O 0.0106 0.0060 'International Tables Vol C Tables 4.2.6.8 and 6.1.1.4'

loop_
_geom_angle_atom_site_label_1
_geom_angle_atom_site_label_2
_geom_angle_atom_site_label_3
_geom_angle
_geom_angle_site_symmetry_1
_geom_angle_site_symmetry_3
O5 Eu1 O5 145.4(2) 2_547 .
O5 Eu1 O1 93.2(3) 2_547 .
O5 Eu1 O1 96.8(3) . .
O5 Eu1 O4 79.3(3) 2_547 2_657
O5 Eu1 O4 72.2(3) . 2_657
O1 Eu1 O4 72.9(2) . 2_657
O5 Eu1 O2 79.7(3) 2_547 2_557
O5 Eu1 O2 70.9(3) . 2_557
O1 Eu1 O2 138.6(2) . 2_557
O4 Eu1 O2 65.7(2) 2_657 2_557
O5 Eu1 O1W 134.5(3) 2_547 .
O5 Eu1 O1W 80.1(3) . .
O1 Eu1 O1W 74.6(2) . .
O4 Eu1 O1W 133.9(3) 2_657 .
O2 Eu1 O1W 137.0(3) 2_557 .
O5 Eu1 O3 100.7(3) 2_547 1_455
O5 Eu1 O3 87.4(3) . 1_455
O1 Eu1 O3 148.9(2) . 1_455
O4 Eu1 O3 136.8(2) 2_657 1_455
O2 Eu1 O3 71.8(2) 2_557 1_455
O1W Eu1 O3 75.9(2) . 1_455
O5 Eu1 O4 69.7(3) 2_547 1_455
O5 Eu1 O4 135.0(3) . 1_455
O1 Eu1 O4 110.5(2) . 1_455
O4 Eu1 O4 148.94(17) 2_657 1_455
O2 Eu1 O4 105.1(2) 2_557 1_455
O1W Eu1 O4 74.0(3) . 1_455
O3 Eu1 O4 51.1(2) 1_455 1_455
O5 Eu1 O2 67.2(3) 2_547 .
O5 Eu1 O2 141.3(3) . .
O1 Eu1 O2 50.9(2) . .
O4 Eu1 O2 109.7(2) 2_657 .
O2 Eu1 O2 146.7(2) 2_557 .
O1W Eu1 O2 71.5(3) . .
O3 Eu1 O2 109.8(2) 1_455 .
O4 Eu1 O2 60.8(2) 1_455 .
O5 Eu1 C8 84.3(3) 2_547 1_455
O5 Eu1 C8 111.5(3) . 1_455
O1 Eu1 C8 132.9(3) . 1_455
O4 Eu1 C8 150.3(3) 2_657 1_455
O2 Eu1 C8 87.3(3) 2_557 1_455
O1W Eu1 C8 74.3(3) . 1_455
O3 Eu1 C8 25.2(3) 1_455 1_455
O4 Eu1 C8 26.0(2) 1_455 1_455
O2 Eu1 C8 85.9(3) . 1_455
O5 Eu1 C1 78.6(3) 2_547 .
O5 Eu1 C1 120.0(3) . .
O1 Eu1 C1 25.0(3) . .
O4 Eu1 C1 90.2(3) 2_657 .
O2 Eu1 C1 150.1(3) 2_557 .
O1W Eu1 C1 72.5(3) . .
O3 Eu1 C1 132.6(3) 1_455 .
O4 Eu1 C1 86.3(3) 1_455 .
O2 Eu1 C1 25.9(2) . .
C8 Eu1 C1 110.6(3) 1_455 .
O5 Eu1 Eu1 109.1(2) 2_547 2_557
O5 Eu1 Eu1 36.4(2) . 2_557
O1 Eu1 Eu1 102.14(16) . 2_557
O4 Eu1 Eu1 43.40(17) 2_657 2_557
O2 Eu1 Eu1 45.24(17) 2_557 2_557
O1W Eu1 Eu1 116.3(2) . 2_557
O3 Eu1 Eu1 99.37(17) 1_455 2_557
O4 Eu1 Eu1 147.36(16) 1_455 2_557
O2 Eu1 Eu1 150.76(16) . 2_557
C8 Eu1 Eu1 123.1(2) 1_455 2_557
C1 Eu1 Eu1 126.0(2) . 2_557
C1 O1 Eu1 100.1(6) . .
C1 O2 Eu1 143.7(7) . 2_547
C1 O2 Eu1 89.0(6) . .
Eu1 O2 Eu1 93.9(2) 2_547 .
C8 O3 Eu1 95.8(6) . 1_655
C8 O4 Eu1 147.6(7) . 2_647
C8 O4 Eu1 91.5(6) . 1_655
Eu1 O4 Eu1 96.1(2) 2_647 1_655
C14 N1 C10 121.3(11) . .
C14 N1 C9 121.6(9) . .
C10 N1 C9 117.1(10) . .
C18 N2 C17 117.2(13) . .
O3 C8 O4 121.4(9) . .
O3 C8 C6 120.3(9) . .
O4 C8 C6 118.2(9) . .
O3 C8 Eu1 59.0(5) . 1_655
O4 C8 Eu1 62.5(5) . 1_655
C6 C8 Eu1 178.2(7) . 1_655
O1 C1 O2 119.7(9) . .
O1 C1 C2 121.3(9) . .
O2 C1 C2 118.9(9) . .
O1 C1 Eu1 54.9(5) . .
O2 C1 Eu1 65.1(5) . .
C2 C1 Eu1 175.0(8) . .
C6 C7 C2 119.4(9) . .
C6 C7 H7 120.3 . .
C2 C7 H7 120.3 . .
C4 C5 C6 118.5(11) . .
C4 C5 H5 120.8 . .
C6 C5 H5 120.8 . .
N1 C9 C4 110.1(8) . .
N1 C9 H9A 109.6 . .
C4 C9 H9A 109.6 . .
N1 C9 H9B 109.6 . .
C4 C9 H9B 109.6 . .
H9A C9 H9B 108.1 . .
C12 C13 C14 121.4(11) . .
C12 C13 H13 119.3 . .
C14 C13 H13 119.3 . .
C13 C12 C11 116.3(12) . .
C13 C12 C15 122.4(11) . .
C11 C12 C15 121.3(12) . .
N2 C18 C19 121.7(14) . .
N2 C18 H18 119.1 . .
C19 C18 H18 119.1 . .
C3 C2 C7 120.5(9) . .
C3 C2 C1 122.7(9) . .
C7 C2 C1 116.9(9) . .
N1 C14 C13 120.7(11) . .
N1 C14 H14 119.6 . .
C13 C14 H14 119.6 . .
C7 C6 C5 120.3(9) . .
C7 C6 C8 119.2(9) . .
C5 C6 C8 120.5(8) . .
C19 C15 C16 115.7(12) . .
C19 C15 C12 122.9(13) . .
C16 C15 C12 121.3(11) . .
C4 C3 C2 119.8(11) . .
C4 C3 H3 120.1 . .
C2 C3 H3 120.1 . .
C3 C4 C5 121.6(14) . .
C3 C4 C9 120.0(11) . .
C5 C4 C9 118.4(11) . .
N2 C17 C16 125.3(14) . .
N2 C17 H17 117.3 . .
C16 C17 H17 117.3 . .
Eu1 O1W H1WB 109.4 . .
Eu1 O1W H1WA 109.2 . .
H1WB O1W H1WA 109.5 . .
Eu1 O5 Eu1 107.2(4) 2_557 .
Eu1 O5 H5A 126.4 2_557 .
Eu1 O5 H5A 126.4 . .
C15 C19 C18 121.4(14) . .
C15 C19 H19 119.3 . .
C18 C19 H19 119.3 . .
C10 C11 C12 121.5(12) . .
C10 C11 H11 119.3 . .
C12 C11 H11 119.3 . .
C17 C16 C15 118.5(13) . .
C17 C16 H16 120.8 . .
C15 C16 H16 120.8 . .
O7 N3 O9 123.1(10) . .
O7 N3 O8 120.7(10) . .
O9 N3 O8 116.2(9) . .
N1 C10 C11 118.7(12) . .
N1 C10 H10 120.6 . .
C11 C10 H10 120.6 . .
H2WA O2W H2WB 108.8 . .

loop_
_geom_bond_atom_site_label_1
_geom_bond_atom_site_label_2
_geom_bond_distance
_geom_bond_site_symmetry_2
Eu1 O5 2.328(9) 2_547
Eu1 O5 2.332(8) .
Eu1 O1 2.446(6) .
Eu1 O4 2.449(7) 2_657
Eu1 O2 2.459(8) 2_557
Eu1 O1W 2.488(8) .
Eu1 O3 2.516(6) 1_455
Eu1 O4 2.592(7) 1_455
Eu1 O2 2.669(7) .
Eu1 C8 2.920(10) 1_455
Eu1 C1 2.943(10) .
O1 C1 1.264(12) .
O2 C1 1.288(12) .
O2 Eu1 2.459(8) 2_547
O3 C8 1.250(13) .
O3 Eu1 2.516(6) 1_655
O4 C8 1.279(11) .
O4 Eu1 2.449(7) 2_647
O4 Eu1 2.592(7) 1_655
N1 C14 1.364(13) .
N1 C10 1.369(16) .
N1 C9 1.497(14) .
N2 C18 1.311(19) .
N2 C17 1.332(17) .
C8 C6 1.489(14) .
C8 Eu1 2.920(10) 1_655
C1 C2 1.496(14) .
C7 C6 1.380(13) .
C7 C2 1.410(13) .
C7 H7 0.9500 .
C5 C4 1.388(14) .
C5 C6 1.43(2) .
C5 H5 0.9500 .
C9 C4 1.502(14) .
C9 H9A 0.9900 .
C9 H9B 0.9900 .
C13 C12 1.376(17) .
C13 C14 1.393(16) .
C13 H13 0.9500 .
C12 C11 1.451(17) .
C12 C15 1.470(19) .
C18 C19 1.432(19) .
C18 H18 0.9500 .
C2 C3 1.39(2) .
C14 H14 0.9500 .
C15 C19 1.349(16) .
C15 C16 1.437(19) .
C3 C4 1.376(14) .
C3 H3 0.9500 .
C17 C16 1.362(18) .
C17 H17 0.9500 .
O1W H1WB 0.8501 .
O1W H1WA 0.8501 .
O5 Eu1 2.328(9) 2_557
O5 H5A 0.9500 .
C19 H19 0.9500 .
C11 C10 1.391(17) .
C11 H11 0.9500 .
O7 N3 1.241(8) .
C16 H16 0.9500 .
N3 O9 1.249(9) .
N3 O8 1.253(9) .
C10 H10 0.9500 .
O2W H2WA 0.8500 .
O2W H2WB 0.8501 .

loop_
_geom_torsion_atom_site_label_1
_geom_torsion_atom_site_label_2
_geom_torsion_atom_site_label_3
_geom_torsion_atom_site_label_4
_geom_torsion
_geom_torsion_site_symmetry_1
_geom_torsion_site_symmetry_2
_geom_torsion_site_symmetry_3
_geom_torsion_site_symmetry_4
O5 Eu1 O1 C1 53.9(7) 2_547 . . .
O5 Eu1 O1 C1 -159.3(7) . . . .
O4 Eu1 O1 C1 131.7(7) 2_657 . . .
O2 Eu1 O1 C1 131.9(7) 2_557 . . .
O1W Eu1 O1 C1 -81.5(7) . . . .
O3 Eu1 O1 C1 -63.0(9) 1_455 . . .
O4 Eu1 O1 C1 -15.6(7) 1_455 . . .
O2 Eu1 O1 C1 -3.1(6) . . . .
C8 Eu1 O1 C1 -31.3(8) 1_455 . . .
Eu1 Eu1 O1 C1 164.2(7) 2_557 . . .
O5 Eu1 O2 C1 -111.8(7) 2_547 . . .
O5 Eu1 O2 C1 42.8(8) . . . .
O1 Eu1 O2 C1 3.0(6) . . . .
O4 Eu1 O2 C1 -43.2(7) 2_657 . . .
O2 Eu1 O2 C1 -118.6(7) 2_557 . . .
O1W Eu1 O2 C1 87.8(6) . . . .
O3 Eu1 O2 C1 154.6(6) 1_455 . . .
O4 Eu1 O2 C1 169.5(7) 1_455 . . .
C8 Eu1 O2 C1 162.7(7) 1_455 . . .
Eu1 Eu1 O2 C1 -23.2(8) 2_557 . . .
O5 Eu1 O2 Eu1 31.9(3) 2_547 . . 2_547
O5 Eu1 O2 Eu1 -173.5(4) . . . 2_547
O1 Eu1 O2 Eu1 146.7(4) . . . 2_547
O4 Eu1 O2 Eu1 100.6(3) 2_657 . . 2_547
O2 Eu1 O2 Eu1 25.2(3) 2_557 . . 2_547
O1W Eu1 O2 Eu1 -128.4(3) . . . 2_547
O3 Eu1 O2 Eu1 -61.6(3) 1_455 . . 2_547
O4 Eu1 O2 Eu1 -46.8(2) 1_455 . . 2_547
C8 Eu1 O2 Eu1 -53.5(3) 1_455 . . 2_547
C1 Eu1 O2 Eu1 143.8(7) . . . 2_547
Eu1 Eu1 O2 Eu1 120.6(3) 2_557 . . 2_547
Eu1 O3 C8 O4 -4.6(11) 1_655 . . .
Eu1 O3 C8 C6 178.0(9) 1_655 . . .
Eu1 O4 C8 O3 108.4(13) 2_647 . . .
Eu1 O4 C8 O3 4.5(11) 1_655 . . .
Eu1 O4 C8 C6 -74.3(16) 2_647 . . .
Eu1 O4 C8 C6 -178.1(9) 1_655 . . .
Eu1 O4 C8 Eu1 103.9(12) 2_647 . . 1_655
Eu1 O1 C1 O2 5.7(12) . . . .
Eu1 O1 C1 C2 -176.1(9) . . . .
Eu1 O2 C1 O1 -100.4(13) 2_547 . . .
Eu1 O2 C1 O1 -5.1(11) . . . .
Eu1 O2 C1 C2 81.4(14) 2_547 . . .
Eu1 O2 C1 C2 176.6(9) . . . .
Eu1 O2 C1 Eu1 -95.2(10) 2_547 . . .
O5 Eu1 C1 O1 -124.6(7) 2_547 . . .
O5 Eu1 C1 O1 23.9(8) . . . .
O4 Eu1 C1 O1 -45.5(7) 2_657 . . .
O2 Eu1 C1 O1 -80.4(9) 2_557 . . .
O1W Eu1 C1 O1 91.0(7) . . . .
O3 Eu1 C1 O1 141.3(6) 1_455 . . .
O4 Eu1 C1 O1 165.3(7) 1_455 . . .
O2 Eu1 C1 O1 174.5(11) . . . .
C8 Eu1 C1 O1 156.0(6) 1_455 . . .
Eu1 Eu1 C1 O1 -19.2(8) 2_557 . . .
O5 Eu1 C1 O2 60.8(6) 2_547 . . .
O5 Eu1 C1 O2 -150.6(6) . . . .
O1 Eu1 C1 O2 -174.5(11) . . . .
O4 Eu1 C1 O2 139.9(6) 2_657 . . .
O2 Eu1 C1 O2 105.0(7) 2_557 . . .
O1W Eu1 C1 O2 -83.6(6) . . . .
O3 Eu1 C1 O2 -33.2(8) 1_455 . . .
O4 Eu1 C1 O2 -9.2(6) 1_455 . . .
C8 Eu1 C1 O2 -18.5(7) 1_455 . . .
Eu1 Eu1 C1 O2 166.2(5) 2_557 . . .
C14 N1 C9 C4 100.7(11) . . . .
C10 N1 C9 C4 -78.9(12) . . . .
C14 C13 C12 C11 -1.5(18) . . . .
C14 C13 C12 C15 179.8(11) . . . .
C17 N2 C18 C19 1(2) . . . .
C6 C7 C2 C3 -1.3(15) . . . .
C6 C7 C2 C1 178.3(9) . . . .
O1 C1 C2 C3 -159.0(11) . . . .
O2 C1 C2 C3 19.3(16) . . . .
O1 C1 C2 C7 21.4(15) . . . .
O2 C1 C2 C7 -160.3(10) . . . .
C10 N1 C14 C13 1.9(17) . . . .
C9 N1 C14 C13 -177.7(10) . . . .
C12 C13 C14 N1 -0.3(19) . . . .
C2 C7 C6 C5 0.8(15) . . . .
C2 C7 C6 C8 178.2(10) . . . .
C4 C5 C6 C7 1.1(15) . . . .
C4 C5 C6 C8 -176.3(10) . . . .
O3 C8 C6 C7 -20.9(15) . . . .
O4 C8 C6 C7 161.6(10) . . . .
O3 C8 C6 C5 156.5(10) . . . .
O4 C8 C6 C5 -21.0(15) . . . .
C13 C12 C15 C19 -32(2) . . . .
C11 C12 C15 C19 149.1(14) . . . .
C13 C12 C15 C16 144.7(14) . . . .
C11 C12 C15 C16 -34.0(18) . . . .
C7 C2 C3 C4 -0.1(15) . . . .
C1 C2 C3 C4 -179.7(10) . . . .
C2 C3 C4 C5 2.2(16) . . . .
C2 C3 C4 C9 -178.3(10) . . . .
C6 C5 C4 C3 -2.7(16) . . . .
C6 C5 C4 C9 177.8(9) . . . .
N1 C9 C4 C3 117.3(10) . . . .
N1 C9 C4 C5 -63.2(13) . . . .
C18 N2 C17 C16 -3(2) . . . .
O5 Eu1 O5 Eu1 4.7(2) 2_547 . . 2_557
O1 Eu1 O5 Eu1 -101.2(3) . . . 2_557
O4 Eu1 O5 Eu1 -31.6(3) 2_657 . . 2_557
O2 Eu1 O5 Eu1 38.1(3) 2_557 . . 2_557
O1W Eu1 O5 Eu1 -174.2(3) . . . 2_557
O3 Eu1 O5 Eu1 109.7(3) 1_455 . . 2_557
O4 Eu1 O5 Eu1 130.6(3) 1_455 . . 2_557
O2 Eu1 O5 Eu1 -131.2(4) . . . 2_557
C8 Eu1 O5 Eu1 117.1(3) 1_455 . . 2_557
C1 Eu1 O5 Eu1 -111.2(4) . . . 2_557
C16 C15 C19 C18 2(2) . . . .
C12 C15 C19 C18 178.9(12) . . . .
N2 C18 C19 C15 0(2) . . . .
C13 C12 C11 C10 1.9(19) . . . .
C15 C12 C11 C10 -179.4(12) . . . .
N2 C17 C16 C15 5(2) . . . .
C19 C15 C16 C17 -4.1(19) . . . .
C12 C15 C16 C17 178.8(12) . . . .
C14 N1 C10 C11 -1.4(18) . . . .
C9 N1 C10 C11 178.2(11) . . . .
C12 C11 C10 N1 -0.5(19) . . . .
